data_2243907
loop_
_publ_author_name
'Shikhaliyev, Namiq Q.'
'Atio\(glu, Zeliha'
'Akkurt, Mehmet'
'Qacar, Ayten M.'
'Askerov, Rizvan K.'
'Bhattarai, Ajaya'

_publ_section_title
;
 Crystal structure and Hirshfeld surface analysis of
 (<i>E</i>)-1-[2,2-dichloro-1-(4-methylphenyl)ethenyl]-2-(4-methoxyphenyl)diazene
;
_journal_coeditor_code ZN2009
_journal_issue 9
_journal_name_full 'Acta Crystallographica Section E'
_journal_page_first 965
_journal_page_last 970
_journal_paper_doi 10.1107/S2056989021008756
_journal_volume 77
_journal_year 2021
_chemical_formula_iupac 'C16 H14 Cl2 N2 O'
_chemical_formula_moiety 'C16 H14 Cl2 N2 O'
_chemical_formula_sum 'C16 H14 Cl2 N2 O'
_chemical_formula_weight 321.19
_chemical_name_systematic (<i>E</i>)-1-[2,2-Dichloro-1-(4-methylphenyl)ethenyl]-2-(4-methoxyphenyl)diazene
_space_group_crystal_system monoclinic
_space_group_IT_number 4
_space_group_name_Hall 'P 2yb'
_space_group_name_H-M_alt 'P 1 21 1'
_atom_sites_solution_hydrogens geom
_audit_creation_method SHELXL-2018/3
_cell_angle_alpha 90
_cell_angle_beta 99.173(2)
_cell_angle_gamma 90
_cell_formula_units_Z 4
_cell_length_a 5.5366(3)
_cell_length_b 17.9208(8)
_cell_length_c 16.2085(8)
_cell_measurement_reflns_used 3046
_cell_measurement_temperature 296(2)
_cell_measurement_theta_max 23.26
_cell_measurement_theta_min 2.61
_cell_volume 1587.65(14)
_computing_cell_refinement
;
SAINT (Bruker, 2007)
;
_computing_data_collection
;
APEX2 (Bruker, 2007)
;
_computing_data_reduction
;
SAINT (Bruker, 2007)
;
_computing_molecular_graphics
;
ORTEP-3 for Windows (Farrugia, 2012)
;
_computing_publication_material
;
PLATON (Spek, 2020)
;
_computing_structure_refinement
;
<i>SHELXL2016/6</i> (Sheldrick, 2015b)
;
_computing_structure_solution
;
<i>SHELXT2016/6</i> (Sheldrick, 2015a)
;
_diffrn_ambient_temperature 296(2)
_diffrn_measured_fraction_theta_full 1.000
_diffrn_measured_fraction_theta_max 0.999
_diffrn_measurement_device_type 'Bruker APEXII CCD'
_diffrn_measurement_method '\f and \w scans'
_diffrn_radiation_type MoK\a
_diffrn_radiation_wavelength 0.71073
_diffrn_reflns_av_R_equivalents 0.0537
_diffrn_reflns_av_unetI/netI 0.0667
_diffrn_reflns_limit_h_max 6
_diffrn_reflns_limit_h_min -6
_diffrn_reflns_limit_k_max 22
_diffrn_reflns_limit_k_min -22
_diffrn_reflns_limit_l_max 20
_diffrn_reflns_limit_l_min -20
_diffrn_reflns_number 19301
_diffrn_reflns_theta_full 25.242
_diffrn_reflns_theta_max 26.349
_diffrn_reflns_theta_min 1.706
_exptl_absorpt_coefficient_mu 0.408
_exptl_absorpt_correction_T_max 0.7454
_exptl_absorpt_correction_T_min 0.6752
_exptl_absorpt_correction_type multi-scan
_exptl_absorpt_process_details
;
(SADABS; Krause <i>et al.</i>,  2015)
;
_exptl_crystal_colour colourless
_exptl_crystal_density_diffrn 1.344
_exptl_crystal_description prism
_exptl_crystal_F_000 664
_exptl_crystal_size_max 0.240
_exptl_crystal_size_mid 0.190
_exptl_crystal_size_min 0.097
_refine_diff_density_max 0.370
_refine_diff_density_min -0.316
_refine_ls_abs_structure_details
;
 Refined as an inversion twin
;
_refine_ls_abs_structure_Flack 0.11(10)
_refine_ls_extinction_method none
_refine_ls_goodness_of_fit_ref 1.010
_refine_ls_hydrogen_treatment constr
_refine_ls_matrix_type full
_refine_ls_number_parameters 288
_refine_ls_number_reflns 6444
_refine_ls_number_restraints 1
_refine_ls_restrained_S_all 1.010
_refine_ls_R_factor_all 0.1113
_refine_ls_R_factor_gt 0.0594
_refine_ls_shift/su_max 0.000
_refine_ls_shift/su_mean 0.000
_refine_ls_structure_factor_coef Fsqd
_refine_ls_weighting_details 'w=1/[\s^2^(Fo^2^)+(0.0481P)^2^+0.5767P] where P=(Fo^2^+2Fc^2^)/3'
_refine_ls_weighting_scheme calc
_refine_ls_wR_factor_gt 0.1202
_refine_ls_wR_factor_ref 0.1449
_reflns_number_gt 3820
_reflns_number_total 6444
_reflns_threshold_expression 'I > 2\s(I)'
_cod_data_source_file zn2009sup1.cif
_cod_data_source_block I
_cod_original_sg_symbol_H-M 'P 21'
_cod_database_code 2243907
_shelx_space_group_comment
;
The symmetry employed for this shelxl refinement is uniquely defined
by the following loop, which should always be used as a source of
symmetry information in preference to the above space-group names.
They are only intended as comments.
;
_shelx_estimated_absorpt_t_min 0.908
_shelx_estimated_absorpt_t_max 0.961

loop_
_space_group_symop_operation_xyz
'x, y, z'
'-x, y+1/2, -z'

loop_
_atom_site_type_symbol
_atom_site_label
_atom_site_fract_x
_atom_site_fract_y
_atom_site_fract_z
_atom_site_U_iso_or_equiv
_atom_site_adp_type
_atom_site_calc_flag
_atom_site_occupancy
_atom_site_disorder_assembly
_atom_site_disorder_group
Cl Cl1 -0.2542(4) 0.43617(11) 0.64439(13) 0.0796(7) Uani d 1 . .
Cl Cl2 -0.4487(3) 0.28816(11) 0.61549(11) 0.0712(6) Uani d 1 . .
O O1 0.6974(9) 0.6350(3) 0.3727(3) 0.0697(14) Uani d 1 . .
N N1 -0.0135(10) 0.4111(3) 0.5003(4) 0.0535(14) Uani d 1 . .
N N2 0.0904(10) 0.4034(3) 0.4371(3) 0.0489(13) Uani d 1 . .
C C1 -0.2741(12) 0.3575(4) 0.5831(4) 0.0521(16) Uani d 1 . .
C C2 -0.1609(11) 0.3501(4) 0.5159(4) 0.0488(16) Uani d 1 . .
C C3 0.2407(11) 0.4641(3) 0.4235(4) 0.0467(15) Uani d 1 . .
C C4 0.2717(12) 0.5288(4) 0.4712(4) 0.0562(18) Uani d 1 . .
H H4A 0.188500 0.534413 0.516384 0.067 Uiso calc 1 . .
C C5 0.4230(14) 0.5841(4) 0.4525(4) 0.0620(19) Uani d 1 . .
H H5A 0.441835 0.627135 0.484996 0.074 Uiso calc 1 . .
C C6 0.5504(12) 0.5769(3) 0.3849(4) 0.0489(16) Uani d 1 . .
C C7 0.5196(12) 0.5138(4) 0.3367(4) 0.0530(17) Uani d 1 . .
H H7A 0.602750 0.508512 0.291554 0.064 Uiso calc 1 . .
C C8 0.3636(12) 0.4577(4) 0.3556(4) 0.0527(17) Uani d 1 . .
H H8A 0.341397 0.415233 0.322199 0.063 Uiso calc 1 . .
C C9 0.8362(14) 0.6303(4) 0.3075(5) 0.075(2) Uani d 1 . .
H H9A 0.958880 0.668681 0.314241 0.113 Uiso calc 1 . .
H H9B 0.730904 0.636837 0.254871 0.113 Uiso calc 1 . .
H H9C 0.913688 0.582341 0.308698 0.113 Uiso calc 1 . .
C C10 -0.1948(11) 0.2833(3) 0.4611(4) 0.0434(14) Uani d 1 . .
C C11 -0.0071(12) 0.2325(4) 0.4599(5) 0.064(2) Uani d 1 . .
H H11A 0.141146 0.239262 0.495082 0.076 Uiso calc 1 . .
C C12 -0.0390(14) 0.1719(4) 0.4065(5) 0.067(2) Uani d 1 . .
H H12A 0.087072 0.137412 0.407601 0.080 Uiso calc 1 . .
C C13 -0.2533(14) 0.1614(4) 0.3519(4) 0.0596(19) Uani d 1 . .
C C14 -0.4408(13) 0.2110(4) 0.3547(4) 0.0577(18) Uani d 1 . .
H H14A -0.589706 0.203698 0.320052 0.069 Uiso calc 1 . .
C C15 -0.4119(11) 0.2715(3) 0.4082(4) 0.0464(15) Uani d 1 . .
H H15A -0.540900 0.304650 0.408564 0.056 Uiso calc 1 . .
C C16 -0.2854(17) 0.0945(5) 0.2927(5) 0.091(3) Uani d 1 . .
H H16A -0.140574 0.064261 0.302099 0.136 Uiso calc 1 . .
H H16B -0.312419 0.111859 0.235935 0.136 Uiso calc 1 . .
H H16C -0.423307 0.065509 0.302905 0.136 Uiso calc 1 . .
Cl Cl3 0.7604(5) 0.70082(12) -0.12906(13) 0.0884(8) Uani d 1 . .
Cl Cl4 0.9416(4) 0.55116(12) -0.10328(12) 0.0782(7) Uani d 1 . .
O O2 -0.2060(9) 0.9018(3) 0.1289(3) 0.0741(15) Uani d 1 . .
N N3 0.5200(11) 0.6762(3) 0.0147(3) 0.0547(14) Uani d 1 . .
N N4 0.4238(10) 0.6706(3) 0.0789(3) 0.0548(14) Uani d 1 . .
C C17 0.7780(13) 0.6217(4) -0.0682(4) 0.0569(18) Uani d 1 . .
C C18 0.6653(12) 0.6147(4) -0.0012(4) 0.0514(17) Uani d 1 . .
C C19 0.2694(8) 0.7321(2) 0.0907(3) 0.0629(6) Uani d 1 . .
C C20 0.1554(8) 0.7291(2) 0.1610(3) 0.0629(6) Uani d 1 . .
H H20A 0.186090 0.689285 0.198089 0.076 Uiso calc 1 . .
C C21 -0.0044(8) 0.7855(3) 0.1760(2) 0.0629(6) Uani d 1 . .
H H21A -0.080656 0.783412 0.223126 0.076 Uiso calc 1 . .
C C22 -0.0502(8) 0.8449(2) 0.1207(3) 0.0629(6) Uani d 1 . .
C C23 0.0638(9) 0.8479(2) 0.0503(3) 0.0629(6) Uani d 1 . .
H H23A 0.033133 0.887707 0.013237 0.076 Uiso calc 1 . .
C C24 0.2236(8) 0.7915(2) 0.0353(2) 0.0629(6) Uani d 1 . .
H H24A 0.299880 0.793580 -0.011802 0.076 Uiso calc 1 . .
C C25 -0.3465(13) 0.9007(4) 0.1949(4) 0.0629(6) Uani d 1 . .
H H25A -0.457475 0.942189 0.189000 0.094 Uiso calc 1 . .
H H25B -0.239456 0.904082 0.247500 0.094 Uiso calc 1 . .
H H25C -0.437714 0.854952 0.192725 0.094 Uiso calc 1 . .
C C26 0.6954(9) 0.5466(2) 0.0525(3) 0.0629(6) Uani d 1 . .
C C27 0.5076(7) 0.4946(2) 0.0485(3) 0.0629(6) Uani d 1 . .
H H27A 0.361256 0.502241 0.012536 0.076 Uiso calc 1 . .
C C28 0.5386(7) 0.4311(2) 0.0983(3) 0.0629(6) Uani d 1 . .
H H28A 0.412980 0.396257 0.095678 0.076 Uiso calc 1 . .
C C29 0.7573(8) 0.4196(2) 0.1521(3) 0.0629(6) Uani d 1 . .
C C30 0.9451(7) 0.4716(3) 0.1560(3) 0.0629(6) Uani d 1 . .
H H30A 1.091434 0.463884 0.192023 0.076 Uiso calc 1 . .
C C31 0.9141(7) 0.5351(2) 0.1062(3) 0.0629(6) Uani d 1 . .
H H31A 1.039714 0.569868 0.108882 0.076 Uiso calc 1 . .
C C32 0.7922(16) 0.3491(4) 0.2055(5) 0.086(3) Uani d 1 . .
H H32A 0.926377 0.320655 0.190966 0.129 Uiso calc 1 . .
H H32B 0.645678 0.319578 0.195512 0.129 Uiso calc 1 . .
H H32C 0.826528 0.362584 0.263450 0.129 Uiso calc 1 . .

loop_
_atom_site_aniso_label
_atom_site_aniso_U_11
_atom_site_aniso_U_22
_atom_site_aniso_U_33
_atom_site_aniso_U_12
_atom_site_aniso_U_13
_atom_site_aniso_U_23
Cl1 0.0944(16) 0.0730(15) 0.0764(13) -0.0152(12) 0.0289(12) -0.0239(11)
Cl2 0.0750(13) 0.0808(15) 0.0611(11) -0.0262(11) 0.0212(10) -0.0003(10)
O1 0.080(4) 0.051(3) 0.088(4) -0.016(3) 0.042(3) -0.005(3)
N1 0.056(4) 0.044(3) 0.062(3) -0.005(3) 0.013(3) 0.000(3)
N2 0.056(3) 0.040(3) 0.051(3) 0.002(3) 0.009(3) 0.001(2)
C1 0.051(4) 0.053(4) 0.052(4) -0.007(3) 0.008(3) -0.003(3)
C2 0.049(4) 0.046(4) 0.053(4) -0.003(3) 0.011(3) 0.003(3)
C3 0.058(4) 0.034(3) 0.050(4) -0.008(3) 0.016(3) -0.001(3)
C4 0.069(5) 0.050(4) 0.057(4) -0.015(4) 0.031(4) -0.012(3)
C5 0.084(5) 0.048(4) 0.060(4) -0.014(4) 0.031(4) -0.018(3)
C6 0.053(4) 0.042(4) 0.054(4) 0.004(3) 0.016(3) 0.002(3)
C7 0.060(4) 0.051(4) 0.053(4) 0.001(3) 0.024(3) -0.005(3)
C8 0.069(4) 0.039(4) 0.053(4) -0.005(3) 0.018(3) -0.004(3)
C9 0.083(6) 0.072(5) 0.080(5) -0.010(4) 0.041(5) 0.015(4)
C10 0.045(3) 0.036(3) 0.051(3) -0.004(3) 0.013(3) 0.001(3)
C11 0.042(4) 0.054(5) 0.094(6) 0.003(3) 0.007(4) -0.002(4)
C12 0.061(5) 0.045(4) 0.098(6) 0.009(4) 0.021(4) -0.001(4)
C13 0.073(5) 0.049(4) 0.062(4) 0.002(4) 0.027(4) -0.002(3)
C14 0.062(5) 0.065(5) 0.046(4) -0.004(4) 0.008(3) -0.001(3)
C15 0.043(4) 0.047(4) 0.049(3) 0.008(3) 0.007(3) 0.005(3)
C16 0.123(8) 0.062(5) 0.091(6) -0.001(5) 0.027(6) -0.021(5)
Cl3 0.125(2) 0.0759(16) 0.0683(13) 0.0050(13) 0.0272(13) 0.0208(11)
Cl4 0.0905(17) 0.0858(16) 0.0647(12) 0.0200(12) 0.0323(11) 0.0026(11)
O2 0.080(4) 0.061(3) 0.087(4) 0.017(3) 0.032(3) 0.010(3)
N3 0.065(4) 0.048(4) 0.054(3) 0.004(3) 0.019(3) 0.005(3)
N4 0.066(4) 0.048(3) 0.052(3) 0.000(3) 0.013(3) -0.001(3)
C17 0.063(5) 0.057(4) 0.052(4) 0.005(4) 0.011(4) 0.001(3)
C18 0.057(4) 0.047(4) 0.049(4) 0.003(3) 0.005(3) -0.008(3)
C19 0.0714(16) 0.0556(14) 0.0645(13) 0.0030(11) 0.0190(11) 0.0027(10)
C20 0.0714(16) 0.0556(14) 0.0645(13) 0.0030(11) 0.0190(11) 0.0027(10)
C21 0.0714(16) 0.0556(14) 0.0645(13) 0.0030(11) 0.0190(11) 0.0027(10)
C22 0.0714(16) 0.0556(14) 0.0645(13) 0.0030(11) 0.0190(11) 0.0027(10)
C23 0.0714(16) 0.0556(14) 0.0645(13) 0.0030(11) 0.0190(11) 0.0027(10)
C24 0.0714(16) 0.0556(14) 0.0645(13) 0.0030(11) 0.0190(11) 0.0027(10)
C25 0.0714(16) 0.0556(14) 0.0645(13) 0.0030(11) 0.0190(11) 0.0027(10)
C26 0.0714(16) 0.0556(14) 0.0645(13) 0.0030(11) 0.0190(11) 0.0027(10)
C27 0.0714(16) 0.0556(14) 0.0645(13) 0.0030(11) 0.0190(11) 0.0027(10)
C28 0.0714(16) 0.0556(14) 0.0645(13) 0.0030(11) 0.0190(11) 0.0027(10)
C29 0.0714(16) 0.0556(14) 0.0645(13) 0.0030(11) 0.0190(11) 0.0027(10)
C30 0.0714(16) 0.0556(14) 0.0645(13) 0.0030(11) 0.0190(11) 0.0027(10)
C31 0.0714(16) 0.0556(14) 0.0645(13) 0.0030(11) 0.0190(11) 0.0027(10)
C32 0.120(8) 0.064(6) 0.079(6) 0.005(5) 0.030(5) 0.004(4)

loop_
_atom_type_symbol
_atom_type_description
_atom_type_scat_dispersion_real
_atom_type_scat_dispersion_imag
_atom_type_scat_source
C C 0.0033 0.0016 'International Tables Vol C Tables 4.2.6.8 and 6.1.1.4'
H H 0.0000 0.0000 'International Tables Vol C Tables 4.2.6.8 and 6.1.1.4'
N N 0.0061 0.0033 'International Tables Vol C Tables 4.2.6.8 and 6.1.1.4'
O O 0.0106 0.0060 'International Tables Vol C Tables 4.2.6.8 and 6.1.1.4'
Cl Cl 0.1484 0.1585 'International Tables Vol C Tables 4.2.6.8 and 6.1.1.4'

loop_
_geom_angle_atom_site_label_1
_geom_angle_atom_site_label_2
_geom_angle_atom_site_label_3
_geom_angle_site_symmetry_1
_geom_angle_site_symmetry_3
_geom_angle
_geom_angle_publ_flag
C6 O1 C9 . . 118.5(6) ?
N2 N1 C2 . . 114.4(5) ?
N1 N2 C3 . . 113.6(5) ?
C2 C1 Cl2 . . 122.4(5) ?
C2 C1 Cl1 . . 123.6(5) ?
Cl2 C1 Cl1 . . 114.0(4) ?
C1 C2 N1 . . 115.2(6) ?
C1 C2 C10 . . 122.2(6) ?
N1 C2 C10 . . 122.6(5) ?
C8 C3 C4 . . 118.6(6) ?
C8 C3 N2 . . 115.9(6) ?
C4 C3 N2 . . 125.5(5) ?
C5 C4 C3 . . 120.5(6) ?
C5 C4 H4A . . 119.7 ?
C3 C4 H4A . . 119.7 ?
C4 C5 C6 . . 120.8(6) ?
C4 C5 H5A . . 119.6 ?
C6 C5 H5A . . 119.6 ?
O1 C6 C7 . . 125.1(6) ?
O1 C6 C5 . . 115.6(6) ?
C7 C6 C5 . . 119.3(6) ?
C6 C7 C8 . . 119.8(6) ?
C6 C7 H7A . . 120.1 ?
C8 C7 H7A . . 120.1 ?
C3 C8 C7 . . 120.9(6) ?
C3 C8 H8A . . 119.5 ?
C7 C8 H8A . . 119.5 ?
O1 C9 H9A . . 109.5 ?
O1 C9 H9B . . 109.5 ?
H9A C9 H9B . . 109.5 ?
O1 C9 H9C . . 109.5 ?
H9A C9 H9C . . 109.5 ?
H9B C9 H9C . . 109.5 ?
C15 C10 C11 . . 118.2(6) ?
C15 C10 C2 . . 120.7(6) ?
C11 C10 C2 . . 121.0(6) ?
C12 C11 C10 . . 120.3(7) ?
C12 C11 H11A . . 119.9 ?
C10 C11 H11A . . 119.9 ?
C13 C12 C11 . . 121.4(7) ?
C13 C12 H12A . . 119.3 ?
C11 C12 H12A . . 119.3 ?
C14 C13 C12 . . 118.0(7) ?
C14 C13 C16 . . 121.0(7) ?
C12 C13 C16 . . 120.9(7) ?
C13 C14 C15 . . 121.1(7) ?
C13 C14 H14A . . 119.5 ?
C15 C14 H14A . . 119.5 ?
C10 C15 C14 . . 120.9(6) ?
C10 C15 H15A . . 119.6 ?
C14 C15 H15A . . 119.6 ?
C13 C16 H16A . . 109.5 ?
C13 C16 H16B . . 109.5 ?
H16A C16 H16B . . 109.5 ?
C13 C16 H16C . . 109.5 ?
H16A C16 H16C . . 109.5 ?
H16B C16 H16C . . 109.5 ?
C22 O2 C25 . . 119.8(5) ?
N4 N3 C18 . . 114.9(5) ?
N3 N4 C19 . . 113.2(5) ?
C18 C17 Cl4 . . 122.7(6) ?
C18 C17 Cl3 . . 123.4(6) ?
Cl4 C17 Cl3 . . 113.9(4) ?
C17 C18 N3 . . 115.2(6) ?
C17 C18 C26 . . 121.7(6) ?
N3 C18 C26 . . 123.1(5) ?
C20 C19 C24 . . 120.0 ?
C20 C19 N4 . . 116.1(4) ?
C24 C19 N4 . . 123.9(4) ?
C19 C20 C21 . . 120.0 ?
C19 C20 H20A . . 120.0 ?
C21 C20 H20A . . 120.0 ?
C22 C21 C20 . . 120.0 ?
C22 C21 H21A . . 120.0 ?
C20 C21 H21A . . 120.0 ?
O2 C22 C21 . . 124.5(4) ?
O2 C22 C23 . . 115.5(4) ?
C21 C22 C23 . . 120.0 ?
C24 C23 C22 . . 120.0 ?
C24 C23 H23A . . 120.0 ?
C22 C23 H23A . . 120.0 ?
C23 C24 C19 . . 120.0 ?
C23 C24 H24A . . 120.0 ?
C19 C24 H24A . . 120.0 ?
O2 C25 H25A . . 109.5 ?
O2 C25 H25B . . 109.5 ?
H25A C25 H25B . . 109.5 ?
O2 C25 H25C . . 109.5 ?
H25A C25 H25C . . 109.5 ?
H25B C25 H25C . . 109.5 ?
C27 C26 C31 . . 120.0 ?
C27 C26 C18 . . 120.5(4) ?
C31 C26 C18 . . 119.5(4) ?
C28 C27 C26 . . 120.0 ?
C28 C27 H27A . . 120.0 ?
C26 C27 H27A . . 120.0 ?
C27 C28 C29 . . 120.0 ?
C27 C28 H28A . . 120.0 ?
C29 C28 H28A . . 120.0 ?
C30 C29 C28 . . 120.0 ?
C30 C29 C32 . . 120.2(5) ?
C28 C29 C32 . . 119.8(5) ?
C29 C30 C31 . . 120.0 ?
C29 C30 H30A . . 120.0 ?
C31 C30 H30A . . 120.0 ?
C30 C31 C26 . . 120.0 ?
C30 C31 H31A . . 120.0 ?
C26 C31 H31A . . 120.0 ?
C29 C32 H32A . . 109.5 ?
C29 C32 H32B . . 109.5 ?
H32A C32 H32B . . 109.5 ?
C29 C32 H32C . . 109.5 ?
H32A C32 H32C . . 109.5 ?
H32B C32 H32C . . 109.5 ?

loop_
_geom_bond_atom_site_label_1
_geom_bond_atom_site_label_2
_geom_bond_site_symmetry_2
_geom_bond_distance
_geom_bond_publ_flag
Cl1 C1 . 1.717(7) ?
Cl2 C1 . 1.708(7) ?
O1 C6 . 1.355(7) ?
O1 C9 . 1.406(8) ?
N1 N2 . 1.260(7) ?
N1 C2 . 1.411(8) ?
N2 C3 . 1.408(7) ?
C1 C2 . 1.347(9) ?
C2 C10 . 1.486(8) ?
C3 C8 . 1.388(8) ?
C3 C4 . 1.390(8) ?
C4 C5 . 1.363(9) ?
C4 H4A . 0.9300 ?
C5 C6 . 1.401(9) ?
C5 H5A . 0.9300 ?
C6 C7 . 1.369(8) ?
C7 C8 . 1.391(8) ?
C7 H7A . 0.9300 ?
C8 H8A . 0.9300 ?
C9 H9A . 0.9600 ?
C9 H9B . 0.9600 ?
C9 H9C . 0.9600 ?
C10 C15 . 1.376(8) ?
C10 C11 . 1.384(8) ?
C11 C12 . 1.383(9) ?
C11 H11A . 0.9300 ?
C12 C13 . 1.375(10) ?
C12 H12A . 0.9300 ?
C13 C14 . 1.373(9) ?
C13 C16 . 1.527(10) ?
C14 C15 . 1.382(8) ?
C14 H14A . 0.9300 ?
C15 H15A . 0.9300 ?
C16 H16A . 0.9600 ?
C16 H16B . 0.9600 ?
C16 H16C . 0.9600 ?
Cl3 C17 . 1.721(7) ?
Cl4 C17 . 1.704(7) ?
O2 C22 . 1.356(5) ?
O2 C25 . 1.419(8) ?
N3 N4 . 1.247(7) ?
N3 C18 . 1.413(8) ?
N4 C19 . 1.426(6) ?
C17 C18 . 1.342(9) ?
C18 C26 . 1.493(7) ?
C19 C20 . 1.3900 ?
C19 C24 . 1.3900 ?
C20 C21 . 1.3900 ?
C20 H20A . 0.9300 ?
C21 C22 . 1.3900 ?
C21 H21A . 0.9300 ?
C22 C23 . 1.3900 ?
C23 C24 . 1.3900 ?
C23 H23A . 0.9300 ?
C24 H24A . 0.9300 ?
C25 H25A . 0.9600 ?
C25 H25B . 0.9600 ?
C25 H25C . 0.9600 ?
C26 C27 . 1.3900 ?
C26 C31 . 1.3900 ?
C27 C28 . 1.3900 ?
C27 H27A . 0.9300 ?
C28 C29 . 1.3900 ?
C28 H28A . 0.9300 ?
C29 C30 . 1.3900 ?
C29 C32 . 1.526(8) ?
C30 C31 . 1.3900 ?
C30 H30A . 0.9300 ?
C31 H31A . 0.9300 ?
C32 H32A . 0.9600 ?
C32 H32B . 0.9600 ?
C32 H32C . 0.9600 ?

loop_
_geom_hbond_atom_site_label_D
_geom_hbond_atom_site_label_H
_geom_hbond_atom_site_label_A
_geom_hbond_site_symmetry_A
_geom_hbond_distance_DH
_geom_hbond_distance_HA
_geom_hbond_distance_DA
_geom_hbond_angle_DHA
_geom_hbond_publ_flag
C5 H5A Cg2 2_556 0.93 2.84 3.645(8) 146 yes
C23 H23A Cg4 2_655 0.93 3.00 3.775(5) 142 yes
C25 H25C Cg3 1_455 0.96 2.93 3.717(7) 140 yes

loop_
_geom_torsion_atom_site_label_1
_geom_torsion_atom_site_label_2
_geom_torsion_atom_site_label_3
_geom_torsion_atom_site_label_4
_geom_torsion_site_symmetry_1
_geom_torsion_site_symmetry_2
_geom_torsion_site_symmetry_3
_geom_torsion_site_symmetry_4
_geom_torsion
_geom_torsion_publ_flag
C2 N1 N2 C3 . . . . -178.8(5) ?
Cl2 C1 C2 N1 . . . . -176.8(5) ?
Cl1 C1 C2 N1 . . . . 2.5(9) ?
Cl2 C1 C2 C10 . . . . 4.8(9) ?
Cl1 C1 C2 C10 . . . . -175.9(5) ?
N2 N1 C2 C1 . . . . -179.8(6) ?
N2 N1 C2 C10 . . . . -1.4(9) ?
N1 N2 C3 C8 . . . . 178.7(6) ?
N1 N2 C3 C4 . . . . -2.2(9) ?
C8 C3 C4 C5 . . . . -1.1(11) ?
N2 C3 C4 C5 . . . . 179.7(7) ?
C3 C4 C5 C6 . . . . -0.1(11) ?
C9 O1 C6 C7 . . . . -2.0(10) ?
C9 O1 C6 C5 . . . . 178.1(6) ?
C4 C5 C6 O1 . . . . -179.3(7) ?
C4 C5 C6 C7 . . . . 0.8(11) ?
O1 C6 C7 C8 . . . . 179.9(6) ?
C5 C6 C7 C8 . . . . -0.3(10) ?
C4 C3 C8 C7 . . . . 1.6(10) ?
N2 C3 C8 C7 . . . . -179.2(6) ?
C6 C7 C8 C3 . . . . -0.9(10) ?
C1 C2 C10 C15 . . . . 71.9(8) ?
N1 C2 C10 C15 . . . . -106.4(7) ?
C1 C2 C10 C11 . . . . -110.1(7) ?
N1 C2 C10 C11 . . . . 71.6(8) ?
C15 C10 C11 C12 . . . . 0.2(10) ?
C2 C10 C11 C12 . . . . -177.9(6) ?
C10 C11 C12 C13 . . . . 1.9(11) ?
C11 C12 C13 C14 . . . . -3.4(11) ?
C11 C12 C13 C16 . . . . 179.4(7) ?
C12 C13 C14 C15 . . . . 2.8(10) ?
C16 C13 C14 C15 . . . . 180.0(6) ?
C11 C10 C15 C14 . . . . -0.7(9) ?
C2 C10 C15 C14 . . . . 177.4(5) ?
C13 C14 C15 C10 . . . . -0.8(10) ?
C18 N3 N4 C19 . . . . -177.2(5) ?
Cl4 C17 C18 N3 . . . . -174.6(5) ?
Cl3 C17 C18 N3 . . . . 2.6(9) ?
Cl4 C17 C18 C26 . . . . 6.0(10) ?
Cl3 C17 C18 C26 . . . . -176.8(5) ?
N4 N3 C18 C17 . . . . -177.2(6) ?
N4 N3 C18 C26 . . . . 2.2(9) ?
N3 N4 C19 C20 . . . . 179.7(4) ?
N3 N4 C19 C24 . . . . 1.8(7) ?
C24 C19 C20 C21 . . . . 0.0 ?
N4 C19 C20 C21 . . . . -178.0(5) ?
C19 C20 C21 C22 . . . . 0.0 ?
C25 O2 C22 C21 . . . . -4.0(8) ?
C25 O2 C22 C23 . . . . 174.8(5) ?
C20 C21 C22 O2 . . . . 178.8(5) ?
C20 C21 C22 C23 . . . . 0.0 ?
O2 C22 C23 C24 . . . . -178.9(5) ?
C21 C22 C23 C24 . . . . 0.0 ?
C22 C23 C24 C19 . . . . 0.0 ?
C20 C19 C24 C23 . . . . 0.0 ?
N4 C19 C24 C23 . . . . 177.8(5) ?
C17 C18 C26 C27 . . . . -105.8(6) ?
N3 C18 C26 C27 . . . . 74.8(7) ?
C17 C18 C26 C31 . . . . 73.7(7) ?
N3 C18 C26 C31 . . . . -105.7(6) ?
C31 C26 C27 C28 . . . . 0.0 ?
C18 C26 C27 C28 . . . . 179.5(5) ?
C26 C27 C28 C29 . . . . 0.0 ?
C27 C28 C29 C30 . . . . 0.0 ?
C27 C28 C29 C32 . . . . -178.9(5) ?
C28 C29 C30 C31 . . . . 0.0 ?
C32 C29 C30 C31 . . . . 178.9(5) ?
C29 C30 C31 C26 . . . . 0.0 ?
C27 C26 C31 C30 . . . . 0.0 ?
C18 C26 C31 C30 . . . . -179.5(5) ?

_cod_database_fobs_code 2243907
